data_7232907
loop_
_publ_author_name
'Zhu, Ning'
'Wang, Guo'
'Lin, Sen'
'Li, Zhong-Feng'
'Xin, Xiu-Lan'
'Yang, Yu-Ping'
'Liu, Min'
'Jin, Qiong-Hua'

_publ_section_title
;
 New discovery in crystallography: correlation of terahertz time-domain
 spectra with crystal structures and photoluminescence properties of
 mononuclear/binuclear diimine--Cu(i)-phosphine complexes
;
_journal_issue 29
_journal_name_full CrystEngComm
_journal_page_first 4275
_journal_paper_doi 10.1039/C9CE00729F
_journal_volume 21
_journal_year 2019
_chemical_formula_sum 'C58 H42 Cu F3 N4 O4 P2 S'
_chemical_formula_weight 1073.49
_space_group_crystal_system monoclinic
_space_group_IT_number 15
_space_group_name_Hall '-C 2yc'
_space_group_name_H-M_alt 'C 1 2/c 1'
_symmetry_space_group_name_Hall '-C 2yc'
_symmetry_space_group_name_H-M 'C 1 2/c 1'
_atom_sites_solution_hydrogens geom
_audit_creation_method SHELXL-2018/1
_audit_update_record
;
2019-04-29 deposited with the CCDC.    2019-06-13 downloaded from the CCDC.
;
_cell_angle_alpha 90
_cell_angle_beta 110.478(4)
_cell_angle_gamma 90
_cell_formula_units_Z 8
_cell_length_a 27.738(2)
_cell_length_b 16.3930(14)
_cell_length_c 27.278(3)
_cell_measurement_reflns_used 5535
_cell_measurement_temperature 298(2)
_cell_measurement_theta_max 21.509
_cell_measurement_theta_min 2.361
_cell_volume 11619.7(18)
_computing_cell_refinement 'Bruker SMART'
_computing_data_collection 'Bruker SMART'
_computing_data_reduction 'Bruker SAINT'
_computing_molecular_graphics 'Bruker SHELXTL'
_computing_publication_material 'Bruker SHELXTL'
_computing_structure_refinement 'SHELXL-2018/1 (Sheldrick, 2018)'
_computing_structure_solution 'SHELXS-97 (Sheldrick, 1990)'
_diffrn_ambient_temperature 298(2)
_diffrn_measured_fraction_theta_full 0.998
_diffrn_measured_fraction_theta_max 0.998
_diffrn_measurement_device_type 'CCD area detector'
_diffrn_measurement_method 'phi and omega scans'
_diffrn_radiation_type MoK\a
_diffrn_radiation_wavelength 0.71073
_diffrn_reflns_av_R_equivalents 0.0605
_diffrn_reflns_av_unetI/netI 0.0950
_diffrn_reflns_Laue_measured_fraction_full 0.998
_diffrn_reflns_Laue_measured_fraction_max 0.998
_diffrn_reflns_limit_h_max 32
_diffrn_reflns_limit_h_min -31
_diffrn_reflns_limit_k_max 19
_diffrn_reflns_limit_k_min -14
_diffrn_reflns_limit_l_max 32
_diffrn_reflns_limit_l_min -27
_diffrn_reflns_number 28423
_diffrn_reflns_point_group_measured_fraction_full 0.998
_diffrn_reflns_point_group_measured_fraction_max 0.998
_diffrn_reflns_theta_full 25.019
_diffrn_reflns_theta_max 25.019
_diffrn_reflns_theta_min 2.485
_exptl_absorpt_coefficient_mu 0.522
_exptl_absorpt_correction_T_max 0.8182
_exptl_absorpt_correction_T_min 0.7989
_exptl_absorpt_correction_type multi-scan
_exptl_absorpt_process_details sadabs
_exptl_crystal_colour 'clear yellowish yellow'
_exptl_crystal_density_diffrn 1.227
_exptl_crystal_description block
_exptl_crystal_F_000 4416
_exptl_crystal_size_max 0.450
_exptl_crystal_size_mid 0.420
_exptl_crystal_size_min 0.400
_refine_diff_density_max 0.681
_refine_diff_density_min -0.495
_refine_diff_density_rms 0.078
_refine_ls_extinction_method none
_refine_ls_goodness_of_fit_ref 1.095
_refine_ls_hydrogen_treatment constr
_refine_ls_matrix_type full
_refine_ls_number_parameters 778
_refine_ls_number_reflns 10247
_refine_ls_number_restraints 886
_refine_ls_restrained_S_all 1.091
_refine_ls_R_factor_all 0.1322
_refine_ls_R_factor_gt 0.0811
_refine_ls_shift/su_max 0.001
_refine_ls_shift/su_mean 0.000
_refine_ls_structure_factor_coef Fsqd
_refine_ls_weighting_details 'w=1/[\s^2^(Fo^2^)+(0.1263P)^2^] where P=(Fo^2^+2Fc^2^)/3'
_refine_ls_weighting_scheme calc
_refine_ls_wR_factor_gt 0.2280
_refine_ls_wR_factor_ref 0.2468
_reflns_Friedel_coverage 0.000
_reflns_number_gt 5395
_reflns_number_total 10247
_reflns_threshold_expression 'I > 2\s(I)'
_cod_data_source_file c9ce00729f2.cif
_cod_data_source_block 180918c_sq
_cod_depositor_comments 'Adding full bibliography for 7232899--7232908.cif.'
_cod_database_code 7232907
_shelx_shelxl_version_number 2018/1
_shelx_space_group_comment
;
The symmetry employed for this shelxl refinement is uniquely defined
by the following loop, which should always be used as a source of
symmetry information in preference to the above space-group names.
They are only intended as comments.
;
_shelx_estimated_absorpt_t_min 0.799
_shelx_estimated_absorpt_t_max 0.818

loop_
_space_group_symop_operation_xyz
'x, y, z'
'-x, y, -z+1/2'
'x+1/2, y+1/2, z'
'-x+1/2, y+1/2, -z+1/2'
'-x, -y, -z'
'x, -y, z-1/2'
'-x+1/2, -y+1/2, -z'
'x+1/2, -y+1/2, z-1/2'

loop_
_atom_site_label
_atom_site_type_symbol
_atom_site_fract_x
_atom_site_fract_y
_atom_site_fract_z
_atom_site_U_iso_or_equiv
_atom_site_adp_type
_atom_site_occupancy
_atom_site_site_symmetry_order
_atom_site_calc_flag
_atom_site_refinement_flags_posn
_atom_site_refinement_flags_adp
_atom_site_refinement_flags_occupancy
_atom_site_disorder_assembly
_atom_site_disorder_group
Cu1 Cu 0.33452(3) 0.35492(5) 0.70926(3) 0.0499(3) Uani 1 1 d . . . . .
P1 P 0.29897(6) 0.32524(10) 0.77089(6) 0.0462(4) Uani 1 1 d . . . . .
P2 P 0.30371(6) 0.30788(10) 0.62782(6) 0.0464(4) Uani 1 1 d . . . . .
F1 F 0.4723(7) 0.1353(9) 0.6941(6) 0.176(4) Uani 0.405(4) 1 d D U P A 1
F2 F 0.5575(5) 0.0940(10) 0.7328(6) 0.169(4) Uani 0.405(4) 1 d D U P A 1
F3 F 0.4979(7) 0.0087(9) 0.6809(6) 0.177(4) Uani 0.405(4) 1 d D U P A 1
F4 F 0.2722(8) 0.3340(15) 0.0663(6) 0.169(5) Uani 0.280(4) 1 d D U P B 1
F5 F 0.1959(6) 0.3365(15) -0.0014(9) 0.173(5) Uani 0.280(4) 1 d D U P B 1
F6 F 0.2510(10) 0.4442(10) 0.0138(9) 0.201(6) Uani 0.280(4) 1 d D U P B 1
F1' F 0.519(3) -0.032(2) 0.8011(6) 0.176(4) Uani 0.095(4) 1 d D . P A 2
F2' F 0.4512(7) -0.035(2) 0.728(3) 0.169(4) Uani 0.095(4) 1 d D . P A 2
F3' F 0.531(3) -0.035(2) 0.725(3) 0.177(4) Uani 0.095(4) 1 d D . P A 2
F4' F 0.3068(10) 0.3854(16) -0.0381(11) 0.169(5) Uani 0.220(4) 1 d D . P B 2
F5' F 0.2437(10) 0.2964(19) -0.0731(8) 0.173(5) Uani 0.220(4) 1 d D . P B 2
F6' F 0.3154(11) 0.2583(18) -0.0086(11) 0.201(6) Uani 0.220(4) 1 d D . P B 2
N1 N 0.34204(16) 0.4797(3) 0.71299(16) 0.0459(12) Uani 1 1 d . . . . .
N2 N 0.41190(17) 0.3651(3) 0.75502(18) 0.0483(12) Uani 1 1 d . . . . .
N3 N 0.46537(19) 0.6885(3) 0.7913(2) 0.0568(13) Uani 1 1 d . . . . .
N4 N 0.53932(18) 0.5672(3) 0.83788(19) 0.0586(13) Uani 1 1 d . . . . .
O1 O 0.21957(13) 0.2996(2) 0.66704(13) 0.0436(9) Uani 1 1 d . . . . .
O2 O 0.4421(5) 0.0127(12) 0.7552(7) 0.173(4) Uani 0.405(4) 1 d D U P A 1
O3 O 0.5016(9) 0.1097(11) 0.8103(7) 0.181(4) Uani 0.405(4) 1 d D U P A 1
O4 O 0.5321(6) -0.0160(9) 0.7921(8) 0.176(4) Uani 0.405(4) 1 d D U P A 1
O5 O 0.3300(6) 0.3337(18) -0.0053(10) 0.173(5) Uani 0.280(4) 1 d D U P B 1
O6 O 0.2504(9) 0.3424(15) -0.0762(6) 0.152(5) Uani 0.280(4) 1 d D U P B 1
O7 O 0.2686(11) 0.2258(9) -0.0167(10) 0.171(5) Uani 0.280(4) 1 d D U P B 1
O2' O 0.5529(6) 0.130(2) 0.768(4) 0.173(4) Uani 0.095(4) 1 d D U P A 2
O3' O 0.474(4) 0.127(2) 0.786(3) 0.181(4) Uani 0.095(4) 1 d D U P A 2
O4' O 0.470(4) 0.128(3) 0.6967(11) 0.176(4) Uani 0.095(4) 1 d D U P A 2
O5' O 0.2456(13) 0.2711(15) 0.0429(12) 0.173(5) Uani 0.220(4) 1 d D U P B 2
O6' O 0.2007(8) 0.3833(19) -0.0133(11) 0.152(5) Uani 0.220(4) 1 d D U P B 2
O7' O 0.2827(11) 0.4059(18) 0.0540(11) 0.171(5) Uani 0.220(4) 1 d D U P B 2
S1 S 0.4920(4) 0.0483(6) 0.7701(3) 0.157(3) Uani 0.405(4) 1 d D U P A 1
S2 S 0.2753(4) 0.3117(7) -0.0246(4) 0.150(3) Uani 0.280(4) 1 d D U P B 1
S1' S 0.500000 0.1019(16) 0.750000 0.157(3) Uani 0.190(7) 2 d DS T P A 2
S2' S 0.2502(6) 0.3469(10) 0.0169(6) 0.176(4) Uani 0.220(4) 1 d D . P B 2
C1 C 0.3066(2) 0.5366(4) 0.6932(2) 0.0587(17) Uani 1 1 d . . . . .
H1 H 0.273701 0.520094 0.672322 0.070 Uiso 1 1 calc R U . . .
C2 C 0.3158(3) 0.6182(4) 0.7019(3) 0.078(2) Uani 1 1 d . . . . .
H2 H 0.289542 0.655564 0.686716 0.094 Uiso 1 1 calc R U . . .
C3 C 0.3630(3) 0.6450(4) 0.7324(3) 0.0694(19) Uani 1 1 d . . . . .
H3 H 0.369423 0.700394 0.738891 0.083 Uiso 1 1 calc R U . . .
C4 C 0.4013(2) 0.5876(3) 0.7537(2) 0.0475(14) Uani 1 1 d . . . . .
C5 C 0.38881(19) 0.5066(3) 0.7432(2) 0.0414(13) Uani 1 1 d . . . . .
C6 C 0.42726(19) 0.4425(3) 0.76666(19) 0.0402(13) Uani 1 1 d . . . . .
C7 C 0.4759(2) 0.4630(4) 0.7996(2) 0.0466(14) Uani 1 1 d . . . . .
C8 C 0.5101(2) 0.3998(4) 0.8226(2) 0.0620(17) Uani 1 1 d . . . . .
H8 H 0.543426 0.411327 0.844878 0.074 Uiso 1 1 calc R U . . .
C9 C 0.4943(3) 0.3215(5) 0.8121(3) 0.074(2) Uani 1 1 d . . . . .
H9 H 0.516281 0.278743 0.827920 0.089 Uiso 1 1 calc R U . . .
C10 C 0.4452(2) 0.3059(4) 0.7775(3) 0.0634(17) Uani 1 1 d . . . . .
H10 H 0.434955 0.251980 0.769711 0.076 Uiso 1 1 calc R U . . .
C11 C 0.4534(2) 0.6104(4) 0.7855(2) 0.0454(14) Uani 1 1 d . . . . .
C12 C 0.4901(2) 0.5485(4) 0.8083(2) 0.0472(14) Uani 1 1 d . . . . .
C13 C 0.5505(2) 0.6484(4) 0.8438(2) 0.0619(18) Uani 1 1 d . . . . .
C14 C 0.5139(2) 0.7082(4) 0.8201(2) 0.0546(15) Uani 1 1 d . . . . .
C15 C 0.5295(3) 0.7913(4) 0.8259(3) 0.077(2) Uani 1 1 d . . . . .
H15 H 0.506099 0.831985 0.809345 0.093 Uiso 1 1 calc R U . . .
C16 C 0.5783(3) 0.8113(6) 0.8556(3) 0.088(2) Uani 1 1 d . . . . .
H16 H 0.587869 0.865929 0.859730 0.106 Uiso 1 1 calc R U . . .
C17 C 0.6143(3) 0.7521(6) 0.8800(3) 0.096(3) Uani 1 1 d . . . . .
H17 H 0.647419 0.767522 0.900721 0.115 Uiso 1 1 calc R U . . .
C18 C 0.6016(3) 0.6708(5) 0.8738(3) 0.085(2) Uani 1 1 d . . . . .
H18 H 0.626200 0.631107 0.889198 0.102 Uiso 1 1 calc R U . . .
C19 C 0.2297(2) 0.3379(3) 0.7535(2) 0.0447(13) Uani 1 1 d . . . . .
C20 C 0.1973(2) 0.3295(3) 0.7015(2) 0.0440(13) Uani 1 1 d . . . . .
C21 C 0.1457(2) 0.3479(3) 0.6833(2) 0.0460(14) Uani 1 1 d . . . . .
C22 C 0.1250(2) 0.3723(4) 0.7211(3) 0.0588(17) Uani 1 1 d . . . . .
H22 H 0.090206 0.385342 0.710826 0.071 Uiso 1 1 calc R U . . .
C23 C 0.1550(3) 0.3772(4) 0.7729(3) 0.0609(17) Uani 1 1 d . . . . .
H23 H 0.140030 0.392569 0.797197 0.073 Uiso 1 1 calc R U . . .
C24 C 0.2071(2) 0.3597(4) 0.7900(2) 0.0531(15) Uani 1 1 d . . . . .
H24 H 0.226903 0.362536 0.825435 0.064 Uiso 1 1 calc R U . . .
C25 C 0.2381(2) 0.3419(3) 0.5930(2) 0.0451(14) Uani 1 1 d . . . . .
C26 C 0.2016(2) 0.3341(3) 0.6176(2) 0.0430(13) Uani 1 1 d . . . . .
C27 C 0.1508(2) 0.3589(3) 0.5955(2) 0.0470(14) Uani 1 1 d . . . . .
C28 C 0.1364(2) 0.3945(4) 0.5472(3) 0.0652(18) Uani 1 1 d . . . . .
H28 H 0.102784 0.412877 0.531677 0.078 Uiso 1 1 calc R U . . .
C29 C 0.1702(3) 0.4038(5) 0.5211(3) 0.072(2) Uani 1 1 d . . . . .
H29 H 0.159270 0.427631 0.488031 0.086 Uiso 1 1 calc R U . . .
C30 C 0.2219(3) 0.3773(4) 0.5444(2) 0.0615(17) Uani 1 1 d . . . . .
H30 H 0.244788 0.383836 0.526692 0.074 Uiso 1 1 calc R U . . .
C31 C 0.1152(2) 0.3381(4) 0.6254(2) 0.0550(16) Uani 1 1 d . . . . .
C32 C 0.0664(2) 0.3917(5) 0.6074(3) 0.081(2) Uani 1 1 d . . . . .
H32A H 0.043576 0.374645 0.625002 0.121 Uiso 1 1 calc R U . . .
H32B H 0.049381 0.386162 0.570285 0.121 Uiso 1 1 calc R U . . .
H32C H 0.075803 0.447754 0.615730 0.121 Uiso 1 1 calc R U . . .
C33 C 0.1000(3) 0.2481(4) 0.6148(3) 0.075(2) Uani 1 1 d . . . . .
H33A H 0.128837 0.214181 0.633289 0.113 Uiso 1 1 calc R U . . .
H33B H 0.089680 0.237426 0.577931 0.113 Uiso 1 1 calc R U . . .
H33C H 0.071869 0.236270 0.626498 0.113 Uiso 1 1 calc R U . . .
C34 C 0.3118(2) 0.2284(3) 0.8036(2) 0.0490(14) Uani 1 1 d . . . . .
C35 C 0.3121(2) 0.2150(5) 0.8536(3) 0.0682(19) Uani 1 1 d . . . . .
H35 H 0.305362 0.258140 0.872337 0.082 Uiso 1 1 calc R U . . .
C36 C 0.3221(3) 0.1386(6) 0.8762(4) 0.094(3) Uani 1 1 d . . . . .
H36 H 0.322804 0.130900 0.910245 0.113 Uiso 1 1 calc R U . . .
C37 C 0.3309(3) 0.0752(7) 0.8490(5) 0.105(3) Uani 1 1 d . . . . .
H37 H 0.337357 0.023747 0.864200 0.126 Uiso 1 1 calc R U . . .
C38 C 0.3304(3) 0.0862(5) 0.7991(5) 0.111(3) Uani 1 1 d . . . . .
H38 H 0.336285 0.042071 0.780586 0.133 Uiso 1 1 calc R U . . .
C39 C 0.3212(3) 0.1627(4) 0.7760(3) 0.073(2) Uani 1 1 d . . . . .
H39 H 0.321232 0.170032 0.742249 0.088 Uiso 1 1 calc R U . . .
C40 C 0.3263(3) 0.4019(4) 0.8212(2) 0.0546(16) Uani 1 1 d . . . . .
C41 C 0.3056(3) 0.4771(5) 0.8171(3) 0.075(2) Uani 1 1 d . . . . .
H41 H 0.273232 0.486467 0.792160 0.090 Uiso 1 1 calc R U . . .
C42 C 0.3313(4) 0.5414(6) 0.8495(3) 0.098(3) Uani 1 1 d . U . . .
H42 H 0.316986 0.593267 0.846156 0.118 Uiso 1 1 calc R U . . .
C43 C 0.3768(4) 0.5253(6) 0.8849(4) 0.113(3) Uani 1 1 d . U . . .
H43 H 0.394007 0.567461 0.906873 0.136 Uiso 1 1 calc R U . . .
C44 C 0.4007(4) 0.4497(6) 0.8916(3) 0.100(3) Uani 1 1 d . U . . .
H44 H 0.433375 0.441130 0.916168 0.120 Uiso 1 1 calc R U . . .
C45 C 0.3733(3) 0.3884(5) 0.8600(3) 0.082(2) Uani 1 1 d . . . . .
H45 H 0.386878 0.335902 0.864877 0.099 Uiso 1 1 calc R U . . .
C46 C 0.2990(2) 0.1990(4) 0.6194(2) 0.0538(15) Uani 1 1 d . . . . .
C47 C 0.2567(3) 0.1586(4) 0.5866(2) 0.0633(17) Uani 1 1 d . . . . .
H47 H 0.227381 0.187742 0.567304 0.076 Uiso 1 1 calc R U . . .
C48 C 0.2575(3) 0.0739(5) 0.5820(3) 0.085(2) Uani 1 1 d . . . . .
H48 H 0.228370 0.047216 0.560072 0.102 Uiso 1 1 calc R U . . .
C49 C 0.2988(4) 0.0307(5) 0.6083(3) 0.088(2) Uani 1 1 d . . . . .
H49 H 0.299028 -0.025451 0.603493 0.106 Uiso 1 1 calc R U . . .
C50 C 0.3408(4) 0.0687(5) 0.6423(3) 0.093(3) Uani 1 1 d . . . . .
H50 H 0.369113 0.038062 0.662256 0.111 Uiso 1 1 calc R U . . .
C51 C 0.3416(3) 0.1520(5) 0.6471(3) 0.076(2) Uani 1 1 d . . . . .
H51 H 0.371087 0.177531 0.669351 0.091 Uiso 1 1 calc R U . . .
C52 C 0.33782(19) 0.3397(3) 0.5846(2) 0.0468(14) Uani 1 1 d D . . . .
C53 C 0.3560(3) 0.2860(5) 0.5567(3) 0.089(2) Uani 1 1 d D . . . .
H53 H 0.350046 0.230481 0.558578 0.107 Uiso 1 1 calc R U . . .
C54 C 0.3829(4) 0.3131(6) 0.5259(4) 0.118(3) Uani 1 1 d D . . . .
H54 H 0.393435 0.276562 0.505642 0.141 Uiso 1 1 calc R U . . .
C55 C 0.3938(3) 0.3942(6) 0.5256(3) 0.098(3) Uani 1 1 d D . . . .
H55 H 0.413249 0.412582 0.506095 0.117 Uiso 1 1 calc R U . . .
C56 C 0.3766(3) 0.4483(5) 0.5535(3) 0.085(2) Uani 1 1 d D . . . .
H56 H 0.383665 0.503637 0.552644 0.103 Uiso 1 1 calc R U . . .
C57 C 0.3487(3) 0.4206(4) 0.5831(2) 0.0682(18) Uani 1 1 d D . . . .
H57 H 0.337176 0.457542 0.602396 0.082 Uiso 1 1 calc R U . . .
C58 C 0.5070(6) 0.0746(9) 0.7135(6) 0.167(5) Uani 0.405(4) 1 d D U P A 1
C59 C 0.2454(7) 0.3631(11) 0.0179(7) 0.176(4) Uani 0.280(4) 1 d D U P B 1
C58' C 0.500000 -0.0087(19) 0.750000 0.167(5) Uani 0.190(7) 2 d DS T P A 2
C59' C 0.2817(8) 0.3199(13) -0.0291(8) 0.150(3) Uani 0.220(4) 1 d D . P B 2

loop_
_atom_site_aniso_label
_atom_site_aniso_U_11
_atom_site_aniso_U_22
_atom_site_aniso_U_33
_atom_site_aniso_U_23
_atom_site_aniso_U_13
_atom_site_aniso_U_12
Cu1 0.0460(4) 0.0576(5) 0.0466(4) -0.0070(3) 0.0167(3) -0.0056(3)
P1 0.0491(9) 0.0487(9) 0.0415(8) -0.0049(7) 0.0167(7) -0.0059(7)
P2 0.0449(8) 0.0562(10) 0.0410(8) -0.0036(7) 0.0186(7) -0.0025(7)
F1 0.168(5) 0.164(5) 0.188(5) 0.016(4) 0.053(4) 0.004(4)
F2 0.157(6) 0.158(6) 0.189(6) 0.022(5) 0.056(5) 0.000(5)
F3 0.182(6) 0.160(6) 0.183(6) 0.001(5) 0.057(5) 0.001(5)
F4 0.168(7) 0.172(7) 0.160(7) 0.015(6) 0.049(6) -0.003(6)
F5 0.168(7) 0.180(7) 0.162(7) 0.003(6) 0.046(6) 0.005(6)
F6 0.219(11) 0.178(10) 0.179(10) -0.006(9) 0.037(9) 0.009(10)
F1' 0.168(5) 0.164(5) 0.188(5) 0.016(4) 0.053(4) 0.004(4)
F2' 0.157(6) 0.158(6) 0.189(6) 0.022(5) 0.056(5) 0.000(5)
F3' 0.182(6) 0.160(6) 0.183(6) 0.001(5) 0.057(5) 0.001(5)
F4' 0.168(7) 0.172(7) 0.160(7) 0.015(6) 0.049(6) -0.003(6)
F5' 0.168(7) 0.180(7) 0.162(7) 0.003(6) 0.046(6) 0.005(6)
F6' 0.219(11) 0.178(10) 0.179(10) -0.006(9) 0.037(9) 0.009(10)
N1 0.035(3) 0.057(3) 0.046(3) 0.000(2) 0.014(2) 0.008(2)
N2 0.046(3) 0.049(3) 0.053(3) 0.003(2) 0.021(2) 0.000(2)
N3 0.054(3) 0.055(3) 0.072(3) -0.008(3) 0.034(3) -0.010(3)
N4 0.043(3) 0.071(4) 0.059(3) -0.002(3) 0.014(2) -0.009(3)
O1 0.044(2) 0.048(2) 0.044(2) -0.0030(18) 0.0210(17) 0.0043(17)
O2 0.167(5) 0.160(5) 0.183(5) 0.020(5) 0.050(4) -0.008(5)
O3 0.175(5) 0.166(5) 0.191(5) 0.012(5) 0.048(5) 0.002(5)
O4 0.168(5) 0.155(5) 0.188(5) 0.023(5) 0.041(4) 0.000(4)
O5 0.168(7) 0.171(8) 0.168(7) 0.008(7) 0.044(7) -0.009(7)
O6 0.156(8) 0.151(9) 0.145(8) 0.018(8) 0.047(8) 0.018(8)
O7 0.170(7) 0.168(7) 0.164(7) 0.002(6) 0.046(6) -0.003(6)
O2' 0.167(5) 0.160(5) 0.183(5) 0.020(5) 0.050(4) -0.008(5)
O3' 0.175(5) 0.166(5) 0.191(5) 0.012(5) 0.048(5) 0.002(5)
O4' 0.168(5) 0.155(5) 0.188(5) 0.023(5) 0.041(4) 0.000(4)
O5' 0.168(7) 0.171(8) 0.168(7) 0.008(7) 0.044(7) -0.009(7)
O6' 0.156(8) 0.151(9) 0.145(8) 0.018(8) 0.047(8) 0.018(8)
O7' 0.170(7) 0.168(7) 0.164(7) 0.002(6) 0.046(6) -0.003(6)
S1 0.150(4) 0.138(5) 0.165(5) 0.025(4) 0.033(4) -0.004(4)
S2 0.153(6) 0.156(6) 0.140(5) -0.011(5) 0.048(5) 0.013(5)
S1' 0.150(4) 0.138(5) 0.165(5) 0.025(4) 0.033(4) -0.004(4)
S2' 0.179(6) 0.177(7) 0.168(6) 0.014(6) 0.055(6) -0.002(6)
C1 0.036(3) 0.072(5) 0.061(4) -0.002(3) 0.008(3) 0.001(3)
C2 0.048(4) 0.056(5) 0.120(6) 0.004(4) 0.016(4) 0.020(3)
C3 0.061(4) 0.053(4) 0.092(5) 0.004(4) 0.025(4) 0.002(4)
C4 0.050(3) 0.043(3) 0.056(4) -0.001(3) 0.027(3) -0.001(3)
C5 0.035(3) 0.051(4) 0.041(3) -0.001(3) 0.016(2) -0.001(3)
C6 0.040(3) 0.045(3) 0.038(3) 0.000(3) 0.017(2) 0.002(3)
C7 0.033(3) 0.058(4) 0.047(3) 0.003(3) 0.011(3) 0.004(3)
C8 0.047(4) 0.065(5) 0.067(4) 0.002(3) 0.010(3) 0.001(3)
C9 0.063(5) 0.069(5) 0.080(5) 0.008(4) 0.013(4) 0.008(4)
C10 0.052(4) 0.050(4) 0.083(5) -0.001(3) 0.018(4) 0.002(3)
C11 0.039(3) 0.046(4) 0.059(4) -0.007(3) 0.028(3) -0.007(3)
C12 0.042(3) 0.058(4) 0.042(3) -0.001(3) 0.015(3) -0.004(3)
C13 0.057(4) 0.075(5) 0.058(4) -0.022(4) 0.025(3) -0.029(4)
C14 0.056(4) 0.054(4) 0.062(4) -0.006(3) 0.030(3) -0.016(3)
C15 0.085(5) 0.055(4) 0.108(6) -0.016(4) 0.056(5) -0.022(4)
C16 0.087(6) 0.085(6) 0.108(6) -0.021(5) 0.055(5) -0.035(5)
C17 0.083(6) 0.103(7) 0.098(6) -0.024(5) 0.028(5) -0.038(6)
C18 0.070(5) 0.086(6) 0.088(5) -0.010(4) 0.015(4) -0.025(4)
C19 0.046(3) 0.044(3) 0.046(3) -0.006(3) 0.017(3) -0.004(3)
C20 0.055(4) 0.037(3) 0.051(3) -0.002(3) 0.032(3) -0.003(3)
C21 0.048(3) 0.039(3) 0.056(4) 0.002(3) 0.025(3) -0.003(3)
C22 0.047(3) 0.054(4) 0.085(5) -0.004(3) 0.035(4) -0.001(3)
C23 0.080(5) 0.050(4) 0.069(5) -0.016(3) 0.047(4) -0.008(3)
C24 0.064(4) 0.056(4) 0.047(3) -0.008(3) 0.030(3) -0.008(3)
C25 0.047(3) 0.058(4) 0.033(3) -0.002(3) 0.018(2) -0.004(3)
C26 0.043(3) 0.050(4) 0.033(3) -0.006(3) 0.010(2) -0.001(3)
C27 0.046(3) 0.050(4) 0.047(3) -0.002(3) 0.018(3) -0.003(3)
C28 0.047(4) 0.076(5) 0.063(4) 0.007(4) 0.008(3) 0.002(3)
C29 0.065(4) 0.092(6) 0.054(4) 0.018(4) 0.015(3) 0.010(4)
C30 0.065(4) 0.073(5) 0.051(4) -0.001(3) 0.027(3) 0.000(3)
C31 0.039(3) 0.056(4) 0.070(4) -0.003(3) 0.019(3) -0.004(3)
C32 0.052(4) 0.121(7) 0.075(5) 0.021(4) 0.028(4) 0.019(4)
C33 0.075(5) 0.081(5) 0.074(5) -0.010(4) 0.031(4) -0.032(4)
C34 0.050(3) 0.047(4) 0.047(4) -0.002(3) 0.014(3) -0.005(3)
C35 0.068(4) 0.074(5) 0.062(4) 0.008(4) 0.022(3) -0.011(4)
C36 0.093(6) 0.089(7) 0.093(6) 0.027(6) 0.025(5) -0.012(5)
C37 0.081(6) 0.092(8) 0.142(9) 0.053(7) 0.039(6) 0.012(5)
C38 0.105(7) 0.049(5) 0.182(11) -0.007(6) 0.054(7) 0.013(5)
C39 0.078(5) 0.059(5) 0.092(5) -0.001(4) 0.040(4) -0.002(4)
C40 0.074(4) 0.051(4) 0.043(3) -0.006(3) 0.025(3) -0.014(3)
C41 0.084(5) 0.072(5) 0.082(5) -0.031(4) 0.046(4) -0.025(4)
C42 0.117(6) 0.094(6) 0.096(5) -0.023(5) 0.052(5) -0.020(5)
C43 0.148(7) 0.107(6) 0.079(5) -0.025(5) 0.033(5) -0.035(6)
C44 0.105(6) 0.101(6) 0.075(5) -0.002(5) 0.009(4) -0.025(5)
C45 0.087(5) 0.085(5) 0.056(4) -0.005(4) 0.003(4) -0.035(4)
C46 0.057(4) 0.069(4) 0.041(3) 0.000(3) 0.024(3) 0.005(3)
C47 0.069(4) 0.057(4) 0.062(4) 0.000(3) 0.020(3) -0.012(3)
C48 0.109(7) 0.066(5) 0.076(5) -0.011(4) 0.028(5) -0.021(5)
C49 0.137(8) 0.049(4) 0.086(6) 0.001(4) 0.047(6) 0.000(5)
C50 0.119(7) 0.062(5) 0.083(6) 0.004(4) 0.019(5) 0.024(5)
C51 0.075(5) 0.074(5) 0.068(5) -0.014(4) 0.013(4) 0.004(4)
C52 0.033(3) 0.062(4) 0.044(3) -0.004(3) 0.012(2) -0.005(3)
C53 0.129(7) 0.076(5) 0.091(5) -0.009(4) 0.074(5) -0.006(5)
C54 0.169(10) 0.107(8) 0.130(8) -0.024(6) 0.119(8) -0.025(7)
C55 0.096(6) 0.148(9) 0.067(5) 0.008(6) 0.050(5) -0.022(6)
C56 0.105(6) 0.090(6) 0.073(5) 0.005(4) 0.045(5) -0.034(5)
C57 0.078(5) 0.067(5) 0.066(4) -0.008(4) 0.033(4) -0.012(4)
C58 0.164(6) 0.152(7) 0.178(7) 0.014(6) 0.051(5) -0.006(6)
C59 0.179(6) 0.177(7) 0.168(6) 0.014(6) 0.055(6) -0.002(6)
C58' 0.164(6) 0.152(7) 0.178(7) 0.014(6) 0.051(5) -0.006(6)
C59' 0.153(6) 0.156(6) 0.140(5) -0.011(5) 0.048(5) 0.013(5)

loop_
_atom_type_symbol
_atom_type_description
_atom_type_scat_dispersion_real
_atom_type_scat_dispersion_imag
_atom_type_scat_source
C C 0.0033 0.0016 'International Tables Vol C Tables 4.2.6.8 and 6.1.1.4'
H H 0.0000 0.0000 'International Tables Vol C Tables 4.2.6.8 and 6.1.1.4'
N N 0.0061 0.0033 'International Tables Vol C Tables 4.2.6.8 and 6.1.1.4'
O O 0.0106 0.0060 'International Tables Vol C Tables 4.2.6.8 and 6.1.1.4'
F F 0.0171 0.0103 'International Tables Vol C Tables 4.2.6.8 and 6.1.1.4'
P P 0.1023 0.0942 'International Tables Vol C Tables 4.2.6.8 and 6.1.1.4'
S S 0.1246 0.1234 'International Tables Vol C Tables 4.2.6.8 and 6.1.1.4'
Cu Cu 0.3201 1.2651 'International Tables Vol C Tables 4.2.6.8 and 6.1.1.4'

loop_
_geom_angle_atom_site_label_1
_geom_angle_atom_site_label_2
_geom_angle_atom_site_label_3
_geom_angle
_geom_angle_site_symmetry_1
_geom_angle_site_symmetry_3
N1 Cu1 N2 79.90(18) . .
N1 Cu1 P2 113.07(13) . .
N2 Cu1 P2 125.73(14) . .
N1 Cu1 P1 103.81(13) . .
N2 Cu1 P1 101.34(13) . .
P2 Cu1 P1 123.32(6) . .
C34 P1 C40 106.2(3) . .
C34 P1 C19 103.8(3) . .
C40 P1 C19 103.9(3) . .
C34 P1 Cu1 119.6(2) . .
C40 P1 Cu1 103.6(2) . .
C19 P1 Cu1 118.22(19) . .
C46 P2 C25 102.9(3) . .
C46 P2 C52 103.4(3) . .
C25 P2 C52 103.0(2) . .
C46 P2 Cu1 117.20(19) . .
C25 P2 Cu1 112.36(18) . .
C52 P2 Cu1 116.18(18) . .
O3 F1 C58 36.8(12) 2_656 .
O3 F1 S1 51.6(10) 2_656 2_656
C58 F1 S1 15.0(8) . 2_656
C58 F2 O2 77.6(11) . 2_656
C58 F2 S1 23.4(8) . 2_656
O2 F2 S1 58.1(7) 2_656 2_656
C58 F2 O3 29.8(9) . 2_656
O2 F2 O3 103.9(12) 2_656 2_656
S1 F2 O3 53.2(7) 2_656 2_656
O4 F3 C58 83.7(11) 2_656 .
O4 F3 S1 65.2(8) 2_656 2_656
C58 F3 S1 25.4(7) . 2_656
O4 F3 O3 101.1(12) 2_656 2_656
C58 F3 O3 29.9(10) . 2_656
S1 F3 O3 54.9(8) 2_656 2_656
C59 F4 O7 56.7(10) . 7
C59 F5 O7 66.5(13) . 7
F3' F1' C58' 60.5(9) 2_656 .
F2' F1' C58' 60.1(9) 2_656 .
F3' F2' C58' 62.8(9) 2_656 .
F1' F2' C58' 61.1(9) 2_656 .
F2' F3' C58' 63.1(10) 2_656 .
F1' F3' C58' 61.8(9) 2_656 .
C1 N1 C5 116.0(5) . .
C1 N1 Cu1 129.2(4) . .
C5 N1 Cu1 114.6(4) . .
C10 N2 C6 118.0(5) . .
C10 N2 Cu1 128.4(4) . .
C6 N2 Cu1 113.2(4) . .
C11 N3 C14 117.7(5) . .
C12 N4 C13 115.6(5) . .
C26 O1 C20 115.1(4) . .
F2 O2 S1 66.9(10) 2_656 .
F2 O2 C58 50.7(6) 2_656 2_656
S1 O2 C58 20.2(7) . 2_656
F2 O2 O4 117.8(14) 2_656 2_656
S1 O2 O4 73.3(9) . 2_656
C58 O2 O4 92.8(11) 2_656 2_656
C58 O3 F1 104(2) 2_656 2_656
C58 O3 S1 5.5(14) 2_656 .
F1 O3 S1 99.8(17) 2_656 .
C58 O3 F2 53.5(15) 2_656 2_656
F1 O3 F2 129(2) 2_656 2_656
S1 O3 F2 58.9(8) . 2_656
C58 O3 F3 54.3(16) 2_656 2_656
F1 O3 F3 122(2) 2_656 2_656
S1 O3 F3 53.7(8) . 2_656
F2 O3 F3 84.5(9) 2_656 2_656
F3 O4 S1 59.7(8) 2_656 .
F3 O4 O2 144.4(13) 2_656 2_656
S1 O4 O2 87.3(10) . 2_656
F3 O4 C58 48.5(6) 2_656 2_656
S1 O4 C58 18.4(6) . 2_656
O2 O4 C58 96.0(10) 2_656 2_656
F3 O4 S1 103.2(9) 2_656 2_656
S1 O4 S1 43.5(7) . 2_656
O2 O4 S1 45.6(6) 2_656 2_656
C58 O4 S1 57.3(7) 2_656 2_656
F5 O7 S2 131(2) 7 .
F5 O7 C59 55.8(10) 7 7
S2 O7 C59 170(2) . 7
F5 O7 F4 92.8(15) 7 7
S2 O7 F4 121.2(17) . 7
C59 O7 F4 48.9(9) 7 7
F5 O7 O7 128(2) 7 7
S2 O7 O7 76.8(11) . 7
C59 O7 O7 105(2) 7 7
F4 O7 O7 108(2) 7 7
F5 O7 S2 93.9(14) 7 7
S2 O7 S2 120.9(15) . 7
C59 O7 S2 61.1(12) 7 7
F4 O7 S2 84.7(12) 7 7
O7 O7 S2 44.1(9) 7 7
O4' O2' S1' 63.0(9) 2_656 .
O3' O2' S1' 62.4(9) 2_656 .
O2' O3' S1' 61.0(9) 2_656 .
O4' O3' S1' 60.0(9) 2_656 .
O2' O4' S1' 62.1(9) 2_656 .
O3' O4' S1' 60.5(8) 2_656 .
F5' O5' S2' 163(3) 7 .
F5' O5' C59' 52.1(12) 7 7
S2' O5' C59' 140(2) . 7
C58 S1 S1 131.4(18) 2_656 2_656
C58 S1 F3 72.1(16) 2_656 2_656
S1 S1 F3 140.3(11) 2_656 2_656
C58 S1 O2 107(2) 2_656 .
S1 S1 O2 109.7(12) 2_656 .
F3 S1 O2 86.2(11) 2_656 .
C58 S1 O3 7.5(19) 2_656 .
S1 S1 O3 127.3(10) 2_656 .
F3 S1 O3 71.4(12) 2_656 .
O2 S1 O3 113.9(10) . .
C58 S1 O4 111(2) 2_656 .
S1 S1 O4 85.1(10) 2_656 .
F3 S1 O4 55.1(9) 2_656 .
O2 S1 O4 109.8(10) . .
O3 S1 O4 105.8(9) . .
C58 S1 F2 60.6(17) 2_656 2_656
S1 S1 F2 120.6(10) 2_656 2_656
F3 S1 F2 98.6(11) 2_656 2_656
O2 S1 F2 54.9(9) . 2_656
O3 S1 F2 68.0(10) . 2_656
O4 S1 F2 152.4(12) . 2_656
C58 S1 C58 120(2) 2_656 .
S1 S1 C58 15.0(6) 2_656 .
F3 S1 C58 153.4(10) 2_656 .
O2 S1 C58 110.4(9) . .
O3 S1 C58 116.8(10) . .
O4 S1 C58 98.8(9) . .
F2 S1 C58 108.0(9) 2_656 .
C58 S1 F1 34.8(16) 2_656 2_656
S1 S1 F1 99.7(8) 2_656 2_656
F3 S1 F1 87.9(9) 2_656 2_656
O2 S1 F1 140.2(11) . 2_656
O3 S1 F1 28.5(10) . 2_656
O4 S1 F1 98.6(11) . 2_656
F2 S1 F1 87.3(8) 2_656 2_656
C58 S1 F1 91.6(9) . 2_656
C58 S1 O4 161(2) 2_656 2_656
S1 S1 O4 51.4(6) 2_656 2_656
F3 S1 O4 118.4(10) 2_656 2_656
O2 S1 O4 61.1(10) . 2_656
O3 S1 O4 167.1(13) . 2_656
O4 S1 O4 87.1(13) . 2_656
F2 S1 O4 101.1(10) 2_656 2_656
C58 S1 O4 58.7(7) . 2_656
F1 S1 O4 150.2(9) 2_656 2_656
O6 S2 O7 116.6(11) . .
O6 S2 O5 110.6(10) . .
O7 S2 O5 110.9(11) . .
O6 S2 C59 106.8(11) . .
O7 S2 C59 103.9(11) . .
O5 S2 C59 107.4(11) . .
O6 S2 O7 118.6(16) . 7
O7 S2 O7 59.1(15) . 7
O5 S2 O7 128.6(15) . 7
C59 S2 O7 45.5(9) . 7
O2' S1' O4' 112.9(14) . .
O2' S1' O4' 54.9(14) 2_656 .
O4' S1' O4' 146(3) 2_656 .
O2' S1' O3' 111.7(13) . .
O2' S1' O3' 56.6(14) 2_656 .
O4' S1' O3' 59.6(14) 2_656 .
O4' S1' O3' 109.9(13) . .
O2' S1' C58' 108.5(15) . .
O2' S1' C58' 108.5(15) 2_656 .
O4' S1' C58' 106.9(15) 2_656 .
O4' S1' C58' 106.9(15) . .
O3' S1' C58' 106.5(14) . .
O3' S1' C58' 106.5(14) 2_656 .
O5' S2' O6' 113.4(12) . .
O5' S2' O7' 111.4(12) . .
O6' S2' O7' 110.6(12) . .
O5' S2' C59' 105.9(13) . .
O6' S2' C59' 107.1(12) . .
O7' S2' C59' 108.0(13) . .
N1 C1 C2 123.4(6) . .
N1 C1 H1 118.3 . .
C2 C1 H1 118.3 . .
C3 C2 C1 120.4(6) . .
C3 C2 H2 119.8 . .
C1 C2 H2 119.8 . .
C2 C3 C4 118.2(6) . .
C2 C3 H3 120.9 . .
C4 C3 H3 120.9 . .
C5 C4 C3 117.8(5) . .
C5 C4 C11 119.9(5) . .
C3 C4 C11 122.3(6) . .
N1 C5 C4 124.3(5) . .
N1 C5 C6 115.4(5) . .
C4 C5 C6 120.3(5) . .
N2 C6 C7 122.9(5) . .
N2 C6 C5 116.7(5) . .
C7 C6 C5 120.3(5) . .
C6 C7 C8 118.0(6) . .
C6 C7 C12 119.4(5) . .
C8 C7 C12 122.6(5) . .
C9 C8 C7 119.3(6) . .
C9 C8 H8 120.4 . .
C7 C8 H8 120.4 . .
C8 C9 C10 119.3(6) . .
C8 C9 H9 120.4 . .
C10 C9 H9 120.4 . .
N2 C10 C9 122.5(6) . .
N2 C10 H10 118.7 . .
C9 C10 H10 118.7 . .
N3 C11 C12 122.0(5) . .
N3 C11 C4 118.5(5) . .
C12 C11 C4 119.4(5) . .
N4 C12 C11 121.2(5) . .
N4 C12 C7 118.3(5) . .
C11 C12 C7 120.4(5) . .
N4 C13 C14 122.1(5) . .
N4 C13 C18 117.6(7) . .
C14 C13 C18 120.3(7) . .
N3 C14 C13 121.4(6) . .
N3 C14 C15 120.1(6) . .
C13 C14 C15 118.5(6) . .
C16 C15 C14 120.1(8) . .
C16 C15 H15 120.0 . .
C14 C15 H15 120.0 . .
C15 C16 C17 121.4(8) . .
C15 C16 H16 119.3 . .
C17 C16 H16 119.3 . .
C18 C17 C16 120.7(8) . .
C18 C17 H17 119.7 . .
C16 C17 H17 119.7 . .
C17 C18 C13 119.0(8) . .
C17 C18 H18 120.5 . .
C13 C18 H18 120.5 . .
C20 C19 C24 117.5(5) . .
C20 C19 P1 119.9(4) . .
C24 C19 P1 122.6(4) . .
C21 C20 O1 119.1(5) . .
C21 C20 C19 124.4(5) . .
O1 C20 C19 116.4(5) . .
C20 C21 C22 116.0(5) . .
C20 C21 C31 119.0(5) . .
C22 C21 C31 125.0(5) . .
C23 C22 C21 121.3(6) . .
C23 C22 H22 119.4 . .
C21 C22 H22 119.4 . .
C22 C23 C24 121.4(6) . .
C22 C23 H23 119.3 . .
C24 C23 H23 119.3 . .
C23 C24 C19 119.3(5) . .
C23 C24 H24 120.4 . .
C19 C24 H24 120.4 . .
C30 C25 C26 117.0(5) . .
C30 C25 P2 124.4(4) . .
C26 C25 P2 118.6(4) . .
O1 C26 C27 120.5(5) . .
O1 C26 C25 115.5(4) . .
C27 C26 C25 124.0(5) . .
C28 C27 C26 117.0(5) . .
C28 C27 C31 125.9(5) . .
C26 C27 C31 116.9(5) . .
C27 C28 C29 121.9(6) . .
C27 C28 H28 119.1 . .
C29 C28 H28 119.1 . .
C28 C29 C30 119.9(6) . .
C28 C29 H29 120.0 . .
C30 C29 H29 120.0 . .
C25 C30 C29 120.2(6) . .
C25 C30 H30 119.9 . .
C29 C30 H30 119.9 . .
C21 C31 C27 107.7(4) . .
C21 C31 C33 108.3(5) . .
C27 C31 C33 107.6(5) . .
C21 C31 C32 112.2(5) . .
C27 C31 C32 111.3(5) . .
C33 C31 C32 109.5(5) . .
C31 C32 H32A 109.5 . .
C31 C32 H32B 109.5 . .
H32A C32 H32B 109.5 . .
C31 C32 H32C 109.5 . .
H32A C32 H32C 109.5 . .
H32B C32 H32C 109.5 . .
C31 C33 H33A 109.5 . .
C31 C33 H33B 109.5 . .
H33A C33 H33B 109.5 . .
C31 C33 H33C 109.5 . .
H33A C33 H33C 109.5 . .
H33B C33 H33C 109.5 . .
C35 C34 C39 118.4(6) . .
C35 C34 P1 124.3(5) . .
C39 C34 P1 117.3(5) . .
C34 C35 C36 121.2(8) . .
C34 C35 H35 119.4 . .
C36 C35 H35 119.4 . .
C37 C36 C35 119.9(9) . .
C37 C36 H36 120.0 . .
C35 C36 H36 120.0 . .
C36 C37 C38 120.4(9) . .
C36 C37 H37 119.8 . .
C38 C37 H37 119.8 . .
C37 C38 C39 120.5(9) . .
C37 C38 H38 119.8 . .
C39 C38 H38 119.8 . .
C38 C39 C34 119.6(8) . .
C38 C39 H39 120.2 . .
C34 C39 H39 120.2 . .
C41 C40 C45 118.1(6) . .
C41 C40 P1 121.1(5) . .
C45 C40 P1 120.1(5) . .
C40 C41 C42 121.9(8) . .
C40 C41 H41 119.1 . .
C42 C41 H41 119.1 . .
C43 C42 C41 117.2(9) . .
C43 C42 H42 121.4 . .
C41 C42 H42 121.4 . .
C42 C43 C44 124.4(9) . .
C42 C43 H43 117.8 . .
C44 C43 H43 117.8 . .
C45 C44 C43 116.0(8) . .
C45 C44 H44 122.0 . .
C43 C44 H44 122.0 . .
C44 C45 C40 122.3(8) . .
C44 C45 H45 118.9 . .
C40 C45 H45 118.9 . .
C47 C46 C51 117.2(6) . .
C47 C46 P2 124.7(5) . .
C51 C46 P2 118.1(5) . .
C46 C47 C48 120.0(7) . .
C46 C47 H47 120.0 . .
C48 C47 H47 120.0 . .
C49 C48 C47 121.6(7) . .
C49 C48 H48 119.2 . .
C47 C48 H48 119.2 . .
C48 C49 C50 119.8(7) . .
C48 C49 H49 120.1 . .
C50 C49 H49 120.1 . .
C49 C50 C51 120.1(7) . .
C49 C50 H50 119.9 . .
C51 C50 H50 119.9 . .
C50 C51 C46 121.2(7) . .
C50 C51 H51 119.4 . .
C46 C51 H51 119.4 . .
C57 C52 C53 118.6(6) . .
C57 C52 P2 117.9(4) . .
C53 C52 P2 123.3(5) . .
C52 C53 C54 121.0(7) . .
C52 C53 H53 119.5 . .
C54 C53 H53 119.5 . .
C55 C54 C53 119.2(7) . .
C55 C54 H54 120.4 . .
C53 C54 H54 120.4 . .
C56 C55 C54 120.6(7) . .
C56 C55 H55 119.7 . .
C54 C55 H55 119.7 . .
C55 C56 C57 119.5(7) . .
C55 C56 H56 120.3 . .
C57 C56 H56 120.3 . .
C52 C57 C56 121.0(6) . .
C52 C57 H57 119.5 . .
C56 C57 H57 119.5 . .
S1 C58 O3 167(3) 2_656 2_656
S1 C58 F2 96(2) 2_656 .
O3 C58 F2 97(2) 2_656 .
S1 C58 F1 130(2) 2_656 .
O3 C58 F1 39.0(18) 2_656 .
F2 C58 F1 118.5(12) . .
S1 C58 F3 82.5(18) 2_656 .
O3 C58 F3 96(2) 2_656 .
F2 C58 F3 111.7(11) . .
F1 C58 F3 112.5(11) . .
S1 C58 O2 53.1(16) 2_656 2_656
O3 C58 O2 139(2) 2_656 2_656
F2 C58 O2 51.8(9) . 2_656
F1 C58 O2 169.1(13) . 2_656
F3 C58 O2 77.6(10) . 2_656
S1 C58 S1 33.6(14) 2_656 .
O3 C58 S1 138(2) 2_656 .
F2 C58 S1 104.0(11) . .
F1 C58 S1 99.6(10) . .
F3 C58 S1 109.0(12) . .
O2 C58 S1 79.9(9) 2_656 .
S1 C58 O4 50.2(16) 2_656 2_656
O3 C58 O4 120(2) 2_656 2_656
F2 C58 O4 137.2(12) . 2_656
F1 C58 O4 104.3(12) . 2_656
F3 C58 O4 47.9(9) . 2_656
O2 C58 O4 85.4(9) 2_656 2_656
S1 C58 O4 64.0(9) . 2_656
F6 C59 F4 112.7(12) . .
F6 C59 F5 114.5(12) . .
F4 C59 F5 113.7(12) . .
F6 C59 O7 171.8(17) . 7
F4 C59 O7 74.4(14) . 7
F5 C59 O7 57.6(14) . 7
F6 C59 S2 107.9(13) . .
F4 C59 S2 103.7(12) . .
F5 C59 S2 103.1(12) . .
O7 C59 S2 73.4(15) 7 .
F3' C58' F2' 112.3(15) . .
F3' C58' F2' 54.0(15) 2_656 .
F3' C58' F1' 110.8(14) . .
F3' C58' F1' 57.7(14) 2_656 .
F2' C58' F1' 109.6(14) . .
F2' C58' F1' 58.8(14) 2_656 .
F1' C58' F1' 147(3) 2_656 .
F3' C58' S1' 108.6(15) . .
F3' C58' S1' 108.6(15) 2_656 .
F2' C58' S1' 108.9(15) . .
F2' C58' S1' 108.9(15) 2_656 .
F1' C58' S1' 106.3(15) 2_656 .
F1' C58' S1' 106.3(15) . .
F4' C59' F5' 111.0(14) . .
F4' C59' F6' 110.0(13) . .
F5' C59' F6' 111.4(14) . .
F4' C59' S2' 109.6(14) . .
F5' C59' S2' 105.7(14) . .
F6' C59' S2' 109.0(14) . .
O5' C59' S2' 95.0(19) 7 .

loop_
_geom_bond_atom_site_label_1
_geom_bond_atom_site_label_2
_geom_bond_distance
_geom_bond_site_symmetry_2
Cu1 N1 2.056(5) .
Cu1 N2 2.078(5) .
Cu1 P2 2.2208(16) .
Cu1 P1 2.2793(16) .
P1 C34 1.795(6) .
P1 C40 1.819(6) .
P1 C19 1.823(6) .
P2 C46 1.798(7) .
P2 C25 1.821(6) .
P2 C52 1.826(6) .
F1 O3 0.88(2) 2_656
F1 C58 1.356(9) .
F1 S1 1.815(16) 2_656
F2 C58 1.353(10) .
F2 O2 1.37(2) 2_656
F2 S1 1.544(17) 2_656
F2 O3 1.67(2) 2_656
F3 O4 1.35(2) 2_656
F3 C58 1.366(10) .
F3 S1 1.423(16) 2_656
F3 O3 1.67(2) 2_656
F4 C59 1.356(10) .
F4 O7 1.73(3) 7
F5 C59 1.357(10) .
F5 O7 1.39(3) 7
F6 C59 1.348(10) .
F1' F3' 1.31(3) 2_656
F1' F2' 1.33(3) 2_656
F1' C58' 1.361(10) .
F2' F3' 1.22(3) 2_656
F2' C58' 1.348(10) .
F3' C58' 1.344(10) .
F4' C59' 1.349(10) .
F5' C59' 1.348(10) .
F5' O5' 1.35(4) 7
F6' C59' 1.358(10) .
F6' O5' 1.69(4) 7
N1 C1 1.325(7) .
N1 C5 1.344(6) .
N2 C10 1.332(7) .
N2 C6 1.341(7) .
N3 C11 1.318(7) .
N3 C14 1.339(7) .
N4 C12 1.356(7) .
N4 C13 1.363(8) .
O1 C26 1.384(6) .
O1 C20 1.383(6) .
O2 S1 1.425(9) .
O2 C58 1.71(2) 2_656
O2 O4 1.74(3) 2_656
O3 C58 0.837(19) 2_656
O3 S1 1.444(9) .
O4 S1 1.496(9) .
O4 C58 1.81(2) 2_656
O4 S1 1.909(18) 2_656
O5 S2 1.466(9) .
O6 S2 1.426(9) .
O7 S2 1.446(9) .
O7 C59 1.50(3) 7
O7 O7 1.78(5) 7
O7 S2 2.02(3) 7
O2' O4' 1.34(3) 2_656
O2' O3' 1.38(3) 2_656
O2' S1' 1.450(10) .
O3' O4' 1.45(3) 2_656
O3' S1' 1.468(10) .
O4' S1' 1.461(10) .
O5' S2' 1.458(10) .
O5' C59' 1.66(3) 7
O6' S2' 1.459(10) .
O7' S2' 1.460(10) .
S1 C58 0.616(17) 2_656
S1 S1 1.319(16) 2_656
S1 C58 1.787(15) .
S2 C59 1.847(17) .
S1' C58' 1.81(2) .
S2' C59' 1.816(18) .
C1 C2 1.368(9) .
C1 H1 0.9300 .
C2 C3 1.355(9) .
C2 H2 0.9300 .
C3 C4 1.387(8) .
C3 H3 0.9300 .
C4 C5 1.377(7) .
C4 C11 1.450(8) .
C5 C6 1.475(7) .
C6 C7 1.375(7) .
C7 C8 1.398(8) .
C7 C12 1.453(8) .
C8 C9 1.353(9) .
C8 H8 0.9300 .
C9 C10 1.384(8) .
C9 H9 0.9300 .
C10 H10 0.9300 .
C11 C12 1.417(8) .
C13 C14 1.398(9) .
C13 C18 1.414(9) .
C14 C15 1.421(9) .
C15 C16 1.352(10) .
C15 H15 0.9300 .
C16 C17 1.384(11) .
C16 H16 0.9300 .
C17 C18 1.373(11) .
C17 H17 0.9300 .
C18 H18 0.9300 .
C19 C20 1.395(7) .
C19 C24 1.395(7) .
C20 C21 1.376(8) .
C21 C22 1.405(8) .
C21 C31 1.516(8) .
C22 C23 1.368(8) .
C22 H22 0.9300 .
C23 C24 1.386(9) .
C23 H23 0.9300 .
C24 H24 0.9300 .
C25 C30 1.370(8) .
C25 C26 1.402(7) .
C26 C27 1.387(7) .
C27 C28 1.366(8) .
C27 C31 1.522(8) .
C28 C29 1.371(9) .
C28 H28 0.9300 .
C29 C30 1.417(9) .
C29 H29 0.9300 .
C30 H30 0.9300 .
C31 C33 1.535(8) .
C31 C32 1.544(8) .
C32 H32A 0.9600 .
C32 H32B 0.9600 .
C32 H32C 0.9600 .
C33 H33A 0.9600 .
C33 H33B 0.9600 .
C33 H33C 0.9600 .
C34 C35 1.378(8) .
C34 C39 1.387(8) .
C35 C36 1.381(10) .
C35 H35 0.9300 .
C36 C37 1.348(12) .
C36 H36 0.9300 .
C37 C38 1.367(13) .
C37 H37 0.9300 .
C38 C39 1.387(11) .
C38 H38 0.9300 .
C39 H39 0.9300 .
C40 C41 1.349(9) .
C40 C45 1.380(9) .
C41 C42 1.399(10) .
C41 H41 0.9300 .
C42 C43 1.320(12) .
C42 H42 0.9300 .
C43 C44 1.387(13) .
C43 H43 0.9300 .
C44 C45 1.367(10) .
C44 H44 0.9300 .
C45 H45 0.9300 .
C46 C47 1.374(8) .
C46 C51 1.390(9) .
C47 C48 1.394(9) .
C47 H47 0.9300 .
C48 C49 1.324(10) .
C48 H48 0.9300 .
C49 C50 1.361(11) .
C49 H49 0.9300 .
C50 C51 1.372(10) .
C50 H50 0.9300 .
C51 H51 0.9300 .
C52 C57 1.364(6) .
C52 C53 1.370(7) .
C53 C54 1.377(7) .
C53 H53 0.9300 .
C54 C55 1.364(8) .
C54 H54 0.9300 .
C55 C56 1.360(7) .
C55 H55 0.9300 .
C56 C57 1.376(7) .
C56 H56 0.9300 .
C57 H57 0.9300 .

loop_
_geom_torsion_atom_site_label_1
_geom_torsion_atom_site_label_2
_geom_torsion_atom_site_label_3
_geom_torsion_atom_site_label_4
_geom_torsion
_geom_torsion_site_symmetry_1
_geom_torsion_site_symmetry_4
F2 O2 S1 C58 33.2(19) 2_656 2_656
O4 O2 S1 C58 164(2) 2_656 2_656
F2 O2 S1 S1 -114.1(10) 2_656 2_656
C58 O2 S1 S1 -147(2) 2_656 2_656
O4 O2 S1 S1 17.0(11) 2_656 2_656
F2 O2 S1 F3 103.3(12) 2_656 2_656
C58 O2 S1 F3 70.1(18) 2_656 2_656
O4 O2 S1 F3 -125.6(12) 2_656 2_656
F2 O2 S1 O3 35.6(15) 2_656 .
C58 O2 S1 O3 2(2) 2_656 .
O4 O2 S1 O3 166.7(14) 2_656 .
F2 O2 S1 O4 154.0(13) 2_656 .
C58 O2 S1 O4 121(2) 2_656 .
O4 O2 S1 O4 -74.9(15) 2_656 .
C58 O2 S1 F2 -33.2(19) 2_656 2_656
O4 O2 S1 F2 131.1(14) 2_656 2_656
F2 O2 S1 C58 -98.2(12) 2_656 .
C58 O2 S1 C58 -131(2) 2_656 .
O4 O2 S1 C58 32.9(12) 2_656 .
F2 O2 S1 F1 21.3(19) 2_656 2_656
C58 O2 S1 F1 -11.9(16) 2_656 2_656
O4 O2 S1 F1 152.4(16) 2_656 2_656
F2 O2 S1 O4 -131.1(14) 2_656 2_656
C58 O2 S1 O4 -164(2) 2_656 2_656
F1 O3 S1 C58 -143(16) 2_656 2_656
F2 O3 S1 C58 -13(14) 2_656 2_656
F3 O3 S1 C58 94(15) 2_656 2_656
C58 O3 S1 S1 126(15) 2_656 2_656
F1 O3 S1 S1 -17(3) 2_656 2_656
F2 O3 S1 S1 112.4(14) 2_656 2_656
F3 O3 S1 S1 -139.8(16) 2_656 2_656
C58 O3 S1 F3 -94(15) 2_656 2_656
F1 O3 S1 F3 122(3) 2_656 2_656
F2 O3 S1 F3 -107.8(11) 2_656 2_656
C58 O3 S1 O2 -18(15) 2_656 .
F1 O3 S1 O2 -161(2) 2_656 .
F2 O3 S1 O2 -30.9(13) 2_656 .
F3 O3 S1 O2 76.9(13) 2_656 .
C58 O3 S1 O4 -138(15) 2_656 .
F1 O3 S1 O4 79(3) 2_656 .
F2 O3 S1 O4 -151.6(12) 2_656 .
F3 O3 S1 O4 -43.8(11) 2_656 .
C58 O3 S1 F2 13(14) 2_656 2_656
F1 O3 S1 F2 -130(3) 2_656 2_656
F3 O3 S1 F2 107.8(11) 2_656 2_656
C58 O3 S1 C58 113(15) 2_656 .
F1 O3 S1 C58 -30(3) 2_656 .
F2 O3 S1 C58 99.7(10) 2_656 .
F3 O3 S1 C58 -152.5(10) 2_656 .
C58 O3 S1 F1 143(16) 2_656 2_656
F2 O3 S1 F1 130(3) 2_656 2_656
F3 O3 S1 F1 -122(3) 2_656 2_656
C58 O3 S1 O4 47(17) 2_656 2_656
F1 O3 S1 O4 -96(5) 2_656 2_656
F2 O3 S1 O4 33(5) 2_656 2_656
F3 O3 S1 O4 141(5) 2_656 2_656
F3 O4 S1 C58 47.7(19) 2_656 2_656
O2 O4 S1 C58 -118(2) 2_656 2_656
S1 O4 S1 C58 -133(2) 2_656 2_656
F3 O4 S1 S1 -179.5(13) 2_656 2_656
O2 O4 S1 S1 14.6(10) 2_656 2_656
C58 O4 S1 S1 133(2) 2_656 2_656
O2 O4 S1 F3 -165.9(17) 2_656 2_656
C58 O4 S1 F3 -47.7(19) 2_656 2_656
S1 O4 S1 F3 179.5(13) 2_656 2_656
F3 O4 S1 O2 -70.3(13) 2_656 .
O2 O4 S1 O2 123.8(12) 2_656 .
C58 O4 S1 O2 -118(2) 2_656 .
S1 O4 S1 O2 109.2(11) 2_656 .
F3 O4 S1 O3 53.0(14) 2_656 .
O2 O4 S1 O3 -112.8(15) 2_656 .
C58 O4 S1 O3 5(2) 2_656 .
S1 O4 S1 O3 -127.4(12) 2_656 .
F3 O4 S1 F2 -19(2) 2_656 2_656
O2 O4 S1 F2 175(2) 2_656 2_656
C58 O4 S1 F2 -67(3) 2_656 2_656
S1 O4 S1 F2 160(2) 2_656 2_656
F3 O4 S1 C58 174.2(12) 2_656 .
O2 O4 S1 C58 8.4(12) 2_656 .
C58 O4 S1 C58 127(2) 2_656 .
S1 O4 S1 C58 -6.2(7) 2_656 .
F3 O4 S1 F1 81.3(11) 2_656 2_656
O2 O4 S1 F1 -84.5(12) 2_656 2_656
C58 O4 S1 F1 33.7(17) 2_656 2_656
S1 O4 S1 F1 -99.1(9) 2_656 2_656
F3 O4 S1 O4 -128.1(12) 2_656 2_656
O2 O4 S1 O4 66.1(12) 2_656 2_656
C58 O4 S1 O4 -176(2) 2_656 2_656
S1 O4 S1 O4 51.5(7) 2_656 2_656
F5 O7 S2 O6 122(2) 7 .
F4 O7 S2 O6 -5(3) 7 .
O7 O7 S2 O6 -109(2) 7 .
S2 O7 S2 O6 -109(2) 7 .
F5 O7 S2 O5 -6(3) 7 .
F4 O7 S2 O5 -133.1(18) 7 .
O7 O7 S2 O5 123.3(19) 7 .
S2 O7 S2 O5 123.3(19) 7 .
F5 O7 S2 C59 -121(2) 7 .
F4 O7 S2 C59 111.9(18) 7 .
O7 O7 S2 C59 8.3(18) 7 .
S2 O7 S2 C59 8.3(18) 7 .
F5 O7 S2 O7 -129(3) 7 7
F4 O7 S2 O7 104(3) 7 7
S2 O7 S2 O7 -0.003(4) 7 7
O4' O2' S1' O2' 81.9(18) 2_656 2_656
O3' O2' S1' O2' -82.1(17) 2_656 2_656
O3' O2' S1' O4' -164(3) 2_656 2_656
O4' O2' S1' O4' 144(3) 2_656 .
O3' O2' S1' O4' -20(3) 2_656 .
O4' O2' S1' O3' 19(3) 2_656 .
O3' O2' S1' O3' -145(3) 2_656 .
O4' O2' S1' O3' 164(3) 2_656 2_656
O4' O2' S1' C58' -98.1(18) 2_656 .
O3' O2' S1' C58' 97.9(17) 2_656 .
O2' O4' S1' O2' -140(3) 2_656 .
O3' O4' S1' O2' 20(3) 2_656 .
O3' O4' S1' O2' 159(3) 2_656 2_656
O2' O4' S1' O4' -78.9(18) 2_656 2_656
O3' O4' S1' O4' 80.5(17) 2_656 2_656
O2' O4' S1' O3' -14(3) 2_656 .
O3' O4' S1' O3' 145(3) 2_656 .
O2' O4' S1' O3' -159(3) 2_656 2_656
O2' O4' S1' C58' 101.1(18) 2_656 .
O3' O4' S1' C58' -99.5(17) 2_656 .
O2' O3' S1' O2' 140(3) 2_656 .
O4' O3' S1' O2' -18(3) 2_656 .
O4' O3' S1' O2' -158(3) 2_656 2_656
O2' O3' S1' O4' 158(3) 2_656 2_656
O2' O3' S1' O4' 14(3) 2_656 .
O4' O3' S1' O4' -144(3) 2_656 .
O2' O3' S1' O3' 78.4(18) 2_656 2_656
O4' O3' S1' O3' -79.7(17) 2_656 2_656
O2' O3' S1' C58' -101.6(18) 2_656 .
O4' O3' S1' C58' 100.3(17) 2_656 .
F5' O5' S2' O6' -173(10) 7 .
C59' O5' S2' O6' 56(4) 7 .
F6' O5' S2' O6' 20(3) 7 .
F5' O5' S2' O7' -48(11) 7 .
C59' O5' S2' O7' -178(3) 7 .
F6' O5' S2' O7' 146(2) 7 .
F5' O5' S2' C59' 69(10) 7 .
C59' O5' S2' C59' -61(4) 7 .
F6' O5' S2' C59' -97.2(18) 7 .
C5 N1 C1 C2 0.4(9) . .
Cu1 N1 C1 C2 174.8(5) . .
N1 C1 C2 C3 -0.6(11) . .
C1 C2 C3 C4 0.9(11) . .
C2 C3 C4 C5 -1.0(10) . .
C2 C3 C4 C11 177.8(6) . .
C1 N1 C5 C4 -0.5(8) . .
Cu1 N1 C5 C4 -175.8(4) . .
C1 N1 C5 C6 177.6(5) . .
Cu1 N1 C5 C6 2.4(6) . .
C3 C4 C5 N1 0.8(9) . .
C11 C4 C5 N1 -178.0(5) . .
C3 C4 C5 C6 -177.2(5) . .
C11 C4 C5 C6 4.0(8) . .
C10 N2 C6 C7 1.6(8) . .
Cu1 N2 C6 C7 175.1(4) . .
C10 N2 C6 C5 -177.1(5) . .
Cu1 N2 C6 C5 -3.6(6) . .
N1 C5 C6 N2 0.9(7) . .
C4 C5 C6 N2 179.1(5) . .
N1 C5 C6 C7 -177.9(5) . .
C4 C5 C6 C7 0.4(8) . .
N2 C6 C7 C8 -1.4(8) . .
C5 C6 C7 C8 177.3(5) . .
N2 C6 C7 C12 177.2(5) . .
C5 C6 C7 C12 -4.1(8) . .
C6 C7 C8 C9 -0.5(9) . .
C12 C7 C8 C9 -179.1(6) . .
C7 C8 C9 C10 2.0(10) . .
C6 N2 C10 C9 0.1(9) . .
Cu1 N2 C10 C9 -172.3(5) . .
C8 C9 C10 N2 -1.9(11) . .
C14 N3 C11 C12 -0.2(8) . .
C14 N3 C11 C4 -179.0(5) . .
C5 C4 C11 N3 174.4(5) . .
C3 C4 C11 N3 -4.4(9) . .
C5 C4 C11 C12 -4.4(8) . .
C3 C4 C11 C12 176.8(6) . .
C13 N4 C12 C11 -0.1(8) . .
C13 N4 C12 C7 178.9(5) . .
N3 C11 C12 N4 0.8(8) . .
C4 C11 C12 N4 179.6(5) . .
N3 C11 C12 C7 -178.1(5) . .
C4 C11 C12 C7 0.7(8) . .
C6 C7 C12 N4 -175.3(5) . .
C8 C7 C12 N4 3.2(8) . .
C6 C7 C12 C11 3.6(8) . .
C8 C7 C12 C11 -177.9(5) . .
C12 N4 C13 C14 -1.1(8) . .
C12 N4 C13 C18 -179.2(6) . .
C11 N3 C14 C13 -0.9(8) . .
C11 N3 C14 C15 177.4(5) . .
N4 C13 C14 N3 1.7(9) . .
C18 C13 C14 N3 179.7(6) . .
N4 C13 C14 C15 -176.6(6) . .
C18 C13 C14 C15 1.4(9) . .
N3 C14 C15 C16 179.1(6) . .
C13 C14 C15 C16 -2.6(10) . .
C14 C15 C16 C17 1.3(12) . .
C15 C16 C17 C18 1.2(13) . .
C16 C17 C18 C13 -2.4(12) . .
N4 C13 C18 C17 179.2(7) . .
C14 C13 C18 C17 1.0(11) . .
C34 P1 C19 C20 -106.9(5) . .
C40 P1 C19 C20 142.3(4) . .
Cu1 P1 C19 C20 28.2(5) . .
C34 P1 C19 C24 76.2(5) . .
C40 P1 C19 C24 -34.6(5) . .
Cu1 P1 C19 C24 -148.7(4) . .
C26 O1 C20 C21 38.0(6) . .
C26 O1 C20 C19 -142.7(5) . .
C24 C19 C20 C21 5.7(8) . .
P1 C19 C20 C21 -171.3(4) . .
C24 C19 C20 O1 -173.5(5) . .
P1 C19 C20 O1 9.5(7) . .
O1 C20 C21 C22 175.5(5) . .
C19 C20 C21 C22 -3.6(8) . .
O1 C20 C21 C31 -2.5(7) . .
C19 C20 C21 C31 178.3(5) . .
C20 C21 C22 C23 0.1(8) . .
C31 C21 C22 C23 178.0(6) . .
C21 C22 C23 C24 1.2(9) . .
C22 C23 C24 C19 1.0(9) . .
C20 C19 C24 C23 -4.2(8) . .
P1 C19 C24 C23 172.8(5) . .
C46 P2 C25 C30 -103.4(5) . .
C52 P2 C25 C30 3.9(6) . .
Cu1 P2 C25 C30 129.6(5) . .
C46 P2 C25 C26 78.6(5) . .
C52 P2 C25 C26 -174.1(4) . .
Cu1 P2 C25 C26 -48.3(5) . .
C20 O1 C26 C27 -33.4(7) . .
C20 O1 C26 C25 146.2(5) . .
C30 C25 C26 O1 -178.8(5) . .
P2 C25 C26 O1 -0.7(7) . .
C30 C25 C26 C27 0.8(8) . .
P2 C25 C26 C27 178.9(4) . .
O1 C26 C27 C28 178.2(5) . .
C25 C26 C27 C28 -1.4(9) . .
O1 C26 C27 C31 -6.4(8) . .
C25 C26 C27 C31 174.1(5) . .
C26 C27 C28 C29 1.4(9) . .
C31 C27 C28 C29 -173.6(6) . .
C27 C28 C29 C30 -0.9(11) . .
C26 C25 C30 C29 -0.2(9) . .
P2 C25 C30 C29 -178.2(5) . .
C28 C29 C30 C25 0.3(10) . .
C20 C21 C31 C27 -33.8(7) . .
C22 C21 C31 C27 148.3(5) . .
C20 C21 C31 C33 82.3(6) . .
C22 C21 C31 C33 -95.6(7) . .
C20 C21 C31 C32 -156.7(5) . .
C22 C21 C31 C32 25.4(8) . .
C28 C27 C31 C21 -147.2(6) . .
C26 C27 C31 C21 37.8(7) . .
C28 C27 C31 C33 96.2(7) . .
C26 C27 C31 C33 -78.8(6) . .
C28 C27 C31 C32 -23.8(9) . .
C26 C27 C31 C32 161.2(5) . .
C40 P1 C34 C35 35.1(6) . .
C19 P1 C34 C35 -74.2(6) . .
Cu1 P1 C34 C35 151.5(5) . .
C40 P1 C34 C39 -146.2(5) . .
C19 P1 C34 C39 104.6(5) . .
Cu1 P1 C34 C39 -29.7(6) . .
C39 C34 C35 C36 1.0(10) . .
P1 C34 C35 C36 179.7(6) . .
C34 C35 C36 C37 -1.3(12) . .
C35 C36 C37 C38 0.6(14) . .
C36 C37 C38 C39 0.4(14) . .
C37 C38 C39 C34 -0.7(12) . .
C35 C34 C39 C38 0.0(10) . .
P1 C34 C39 C38 -178.8(6) . .
C34 P1 C40 C41 -149.8(5) . .
C19 P1 C40 C41 -40.7(6) . .
Cu1 P1 C40 C41 83.5(6) . .
C34 P1 C40 C45 40.4(6) . .
C19 P1 C40 C45 149.5(5) . .
Cu1 P1 C40 C45 -86.3(5) . .
C45 C40 C41 C42 2.8(10) . .
P1 C40 C41 C42 -167.2(6) . .
C40 C41 C42 C43 -0.9(12) . .
C41 C42 C43 C44 0.8(14) . .
C42 C43 C44 C45 -2.5(15) . .
C43 C44 C45 C40 4.4(12) . .
C41 C40 C45 C44 -4.6(11) . .
P1 C40 C45 C44 165.5(6) . .
C25 P2 C46 C47 9.6(6) . .
C52 P2 C46 C47 -97.4(5) . .
Cu1 P2 C46 C47 133.4(5) . .
C25 P2 C46 C51 -172.0(5) . .
C52 P2 C46 C51 81.0(5) . .
Cu1 P2 C46 C51 -48.2(5) . .
C51 C46 C47 C48 0.0(9) . .
P2 C46 C47 C48 178.5(5) . .
C46 C47 C48 C49 -1.0(11) . .
C47 C48 C49 C50 2.9(13) . .
C48 C49 C50 C51 -3.7(13) . .
C49 C50 C51 C46 2.8(12) . .
C47 C46 C51 C50 -0.9(10) . .
P2 C46 C51 C50 -179.5(6) . .
C46 P2 C52 C57 -178.4(5) . .
C25 P2 C52 C57 74.8(5) . .
Cu1 P2 C52 C57 -48.5(5) . .
C46 P2 C52 C53 -3.1(6) . .
C25 P2 C52 C53 -110.0(6) . .
Cu1 P2 C52 C53 126.8(5) . .
C57 C52 C53 C54 -2.7(11) . .
P2 C52 C53 C54 -178.0(7) . .
C52 C53 C54 C55 3.5(14) . .
C53 C54 C55 C56 -2.7(15) . .
C54 C55 C56 C57 1.2(13) . .
C53 C52 C57 C56 1.1(10) . .
P2 C52 C57 C56 176.7(5) . .
C55 C56 C57 C52 -0.4(11) . .
O2 F2 C58 S1 31.6(17) 2_656 2_656
O3 F2 C58 S1 -177(3) 2_656 2_656
O2 F2 C58 O3 -152(2) 2_656 2_656
S1 F2 C58 O3 177(3) 2_656 2_656
O2 F2 C58 F1 174.1(17) 2_656 .
S1 F2 C58 F1 143(3) 2_656 .
O3 F2 C58 F1 -34.2(19) 2_656 .
O2 F2 C58 F3 -52.7(15) 2_656 .
S1 F2 C58 F3 -84.2(19) 2_656 .
O3 F2 C58 F3 99(3) 2_656 .
S1 F2 C58 O2 -31.6(17) 2_656 2_656
O3 F2 C58 O2 152(2) 2_656 2_656
O2 F2 C58 S1 64.7(12) 2_656 .
S1 F2 C58 S1 33.2(13) 2_656 .
O3 F2 C58 S1 -144(2) 2_656 .
O2 F2 C58 O4 -2(2) 2_656 2_656
S1 F2 C58 O4 -33.6(18) 2_656 2_656
O3 F2 C58 O4 150(4) 2_656 2_656
O3 F1 C58 S1 -170(5) 2_656 2_656
S1 F1 C58 O3 170(5) 2_656 2_656
O3 F1 C58 F2 63(3) 2_656 .
S1 F1 C58 F2 -128(3) 2_656 .
O3 F1 C58 F3 -70(3) 2_656 .
S1 F1 C58 F3 99(3) 2_656 .
O3 F1 C58 O2 88(9) 2_656 2_656
S1 F1 C58 O2 -103(9) 2_656 2_656
O3 F1 C58 S1 174(3) 2_656 .
S1 F1 C58 S1 -16(2) 2_656 .
O3 F1 C58 O4 -120(3) 2_656 2_656
S1 F1 C58 O4 50(2) 2_656 2_656
O4 F3 C58 S1 41.3(18) 2_656 2_656
O3 F3 C58 S1 167(3) 2_656 2_656
O4 F3 C58 O3 -126(2) 2_656 2_656
S1 F3 C58 O3 -167(3) 2_656 2_656
O4 F3 C58 F2 134.8(16) 2_656 .
S1 F3 C58 F2 93(2) 2_656 .
O3 F3 C58 F2 -100(2) 2_656 .
O4 F3 C58 F1 -89.1(17) 2_656 .
S1 F3 C58 F1 -130(2) 2_656 .
O3 F3 C58 F1 36.5(18) 2_656 .
O4 F3 C58 O2 95.1(12) 2_656 2_656
S1 F3 C58 O2 53.7(16) 2_656 2_656
O3 F3 C58 O2 -139(2) 2_656 2_656
O4 F3 C58 S1 20.4(12) 2_656 .
S1 F3 C58 S1 -20.9(16) 2_656 .
O3 F3 C58 S1 146(2) 2_656 .
S1 F3 C58 O4 -41.3(18) 2_656 2_656
O3 F3 C58 O4 126(2) 2_656 2_656
C58 S1 C58 S1 145(5) 2_656 2_656
F3 S1 C58 S1 35(4) 2_656 2_656
O2 S1 C58 S1 -90(3) . 2_656
O3 S1 C58 S1 137(3) . 2_656
O4 S1 C58 S1 25(3) . 2_656
F2 S1 C58 S1 -149(3) 2_656 2_656
F1 S1 C58 S1 124(3) 2_656 2_656
O4 S1 C58 S1 -56(3) 2_656 2_656
C58 S1 C58 O3 -52(3) 2_656 2_656
S1 S1 C58 O3 163(6) 2_656 2_656
F3 S1 C58 O3 -162(3) 2_656 2_656
O2 S1 C58 O3 73(4) . 2_656
O3 S1 C58 O3 -60(4) . 2_656
O4 S1 C58 O3 -172(4) . 2_656
F2 S1 C58 O3 14(3) 2_656 2_656
F1 S1 C58 O3 -73(3) 2_656 2_656
O4 S1 C58 O3 107(3) 2_656 2_656
C58 S1 C58 F2 66(2) 2_656 .
S1 S1 C58 F2 -80(3) 2_656 .
F3 S1 C58 F2 -44(3) 2_656 .
O2 S1 C58 F2 -169.8(13) . .
O3 S1 C58 F2 57.9(14) . .
O4 S1 C58 F2 -54.9(12) . .
F2 S1 C58 F2 131.7(13) 2_656 .
F1 S1 C58 F2 44.0(13) 2_656 .
O4 S1 C58 F2 -136.0(12) 2_656 .
C58 S1 C58 F1 -57(2) 2_656 .
S1 S1 C58 F1 158(3) 2_656 .
F3 S1 C58 F1 -167(2) 2_656 .
O2 S1 C58 F1 67.4(13) . .
O3 S1 C58 F1 -64.8(13) . .
O4 S1 C58 F1 -177.6(12) . .
F2 S1 C58 F1 9.0(13) 2_656 .
F1 S1 C58 F1 -78.7(14) 2_656 .
O4 S1 C58 F1 101.3(12) 2_656 .
C58 S1 C58 F3 -175(3) 2_656 .
S1 S1 C58 F3 40(3) 2_656 .
F3 S1 C58 F3 75(3) 2_656 .
O2 S1 C58 F3 -50.6(13) . .
O3 S1 C58 F3 177.1(12) . .
O4 S1 C58 F3 64.4(12) . .
F2 S1 C58 F3 -109.0(13) 2_656 .
F1 S1 C58 F3 163.3(13) 2_656 .
O4 S1 C58 F3 -16.7(10) 2_656 .
C58 S1 C58 O2 112(2) 2_656 2_656
S1 S1 C58 O2 -33(3) 2_656 2_656
F3 S1 C58 O2 2(3) 2_656 2_656
O2 S1 C58 O2 -123.7(15) . 2_656
O3 S1 C58 O2 104.1(13) . 2_656
O4 S1 C58 O2 -8.7(12) . 2_656
F2 S1 C58 O2 177.9(11) 2_656 2_656
F1 S1 C58 O2 90.2(12) 2_656 2_656
O4 S1 C58 O2 -89.8(9) 2_656 2_656
C58 S1 C58 O4 -158(2) 2_656 2_656
S1 S1 C58 O4 56(3) 2_656 2_656
F3 S1 C58 O4 92(2) 2_656 2_656
O2 S1 C58 O4 -33.9(13) . 2_656
O3 S1 C58 O4 -166.1(14) . 2_656
O4 S1 C58 O4 81.1(14) . 2_656
F2 S1 C58 O4 -92.3(12) 2_656 2_656
F1 S1 C58 O4 -180.0(11) 2_656 2_656
O7 F4 C59 F6 176(2) 7 .
O7 F4 C59 F5 43.1(15) 7 .
O7 F4 C59 S2 -68.0(15) 7 .
O7 F5 C59 F6 177(2) 7 .
O7 F5 C59 F4 -51.2(18) 7 .
O7 F5 C59 S2 60.3(16) 7 .
O6 S2 C59 F6 -57.6(17) . .
O7 S2 C59 F6 178.6(17) . .
O5 S2 C59 F6 61.1(17) . .
O7 S2 C59 F6 -171.5(17) 7 .
O6 S2 C59 F4 -177.4(16) . .
O7 S2 C59 F4 58.8(17) . .
O5 S2 C59 F4 -58.7(17) . .
O7 S2 C59 F4 68.8(15) 7 .
O6 S2 C59 F5 63.9(17) . .
O7 S2 C59 F5 -59.9(17) . .
O5 S2 C59 F5 -177.5(16) . .
O7 S2 C59 F5 -50.0(14) 7 .
O6 S2 C59 O7 113.9(19) . 7
O7 S2 C59 O7 -10(2) . 7
O5 S2 C59 O7 -127(2) . 7
F2' F3' C58' F3' -79.8(19) 2_656 2_656
F1' F3' C58' F3' 82.1(17) 2_656 2_656
F2' F3' C58' F2' -139(3) 2_656 .
F1' F3' C58' F2' 23(3) 2_656 .
F1' F3' C58' F2' 162(3) 2_656 2_656
F2' F3' C58' F1' -162(3) 2_656 2_656
F2' F3' C58' F1' -16(3) 2_656 .
F1' F3' C58' F1' 146(3) 2_656 .
F2' F3' C58' S1' 100.3(19) 2_656 .
F1' F3' C58' S1' -97.9(17) 2_656 .
F3' F2' C58' F3' 140(3) 2_656 .
F1' F2' C58' F3' -22(3) 2_656 .
F1' F2' C58' F3' -162(3) 2_656 2_656
F3' F2' C58' F2' 80.3(19) 2_656 2_656
F1' F2' C58' F2' -82.0(17) 2_656 2_656
F3' F2' C58' F1' 162(3) 2_656 2_656
F3' F2' C58' F1' 16(3) 2_656 .
F1' F2' C58' F1' -146(3) 2_656 .
F3' F2' C58' S1' -99.7(19) 2_656 .
F1' F2' C58' S1' 98.0(17) 2_656 .
F3' F1' C58' F3' -140(3) 2_656 .
F2' F1' C58' F3' 15(3) 2_656 .
F2' F1' C58' F3' 155(3) 2_656 2_656
F3' F1' C58' F2' -16(3) 2_656 .
F2' F1' C58' F2' 140(3) 2_656 .
F3' F1' C58' F2' -155(3) 2_656 2_656
F3' F1' C58' F1' -77.9(18) 2_656 2_656
F2' F1' C58' F1' 77.4(17) 2_656 2_656
F3' F1' C58' S1' 102.1(18) 2_656 .
F2' F1' C58' S1' -102.6(17) 2_656 .
O2' S1' C58' F3' -50(6) . .
O2' S1' C58' F3' 130(6) 2_656 .
O4' S1' C58' F3' -108(6) 2_656 .
O4' S1' C58' F3' 72(6) . .
O3' S1' C58' F3' -170(6) . .
O3' S1' C58' F3' 10(6) 2_656 .
O2' S1' C58' F3' 130(6) . 2_656
O2' S1' C58' F3' -50(6) 2_656 2_656
O4' S1' C58' F3' 72(6) 2_656 2_656
O4' S1' C58' F3' -108(6) . 2_656
O3' S1' C58' F3' 10(6) . 2_656
O3' S1' C58' F3' -170(6) 2_656 2_656
O2' S1' C58' F2' -173(6) . .
O2' S1' C58' F2' 7(6) 2_656 .
O4' S1' C58' F2' 129(6) 2_656 .
O4' S1' C58' F2' -51(6) . .
O3' S1' C58' F2' 67(6) . .
O3' S1' C58' F2' -113(6) 2_656 .
O2' S1' C58' F2' 7(6) . 2_656
O2' S1' C58' F2' -173(6) 2_656 2_656
O4' S1' C58' F2' -51(6) 2_656 2_656
O4' S1' C58' F2' 129(6) . 2_656
O3' S1' C58' F2' -113(6) . 2_656
O3' S1' C58' F2' 67(6) 2_656 2_656
O2' S1' C58' F1' -111(6) . 2_656
O2' S1' C58' F1' 69(6) 2_656 2_656
O4' S1' C58' F1' -169(6) 2_656 2_656
O4' S1' C58' F1' 11(6) . 2_656
O3' S1' C58' F1' 129(6) . 2_656
O3' S1' C58' F1' -51(6) 2_656 2_656
O2' S1' C58' F1' 69(6) . .
O2' S1' C58' F1' -111(6) 2_656 .
O4' S1' C58' F1' 11(6) 2_656 .
O4' S1' C58' F1' -169(6) . .
O3' S1' C58' F1' -51(6) . .
O3' S1' C58' F1' 129(6) 2_656 .
O5' F5' C59' F4' 157(3) 7 .
O5' F5' C59' F6' 34(2) 7 .
O5' F5' C59' S2' -84(2) 7 .
O5' F6' C59' F4' -152(2) 7 .
O5' F6' C59' F5' -29(2) 7 .
O5' F6' C59' S2' 87.5(19) 7 .
O5' S2' C59' F4' -154(2) . .
O6' S2' C59' F4' 85(2) . .
O7' S2' C59' F4' -34(2) . .
O5' S2' C59' F5' 86(2) . .
O6' S2' C59' F5' -35(2) . .
O7' S2' C59' F5' -154(2) . .
O5' S2' C59' F6' -34(2) . .
O6' S2' C59' F6' -155(2) . .
O7' S2' C59' F6' 86(2) . .
O5' S2' C59' O5' 34(2) . 7
O6' S2' C59' O5' -87(2) . 7
O7' S2' C59' O5' 154(2) . 7
